data_7203186
loop_
_publ_author_name
'Jos\'e Giner Planas'
'Carles Masalles'
'Reijo Sillanp\"a\"a'
'Raikko Kivek\"as'
'Francesc Teixidor'
'Clara Vi\~nas'

_publ_section_title
;
 Synthesis and solid state structure for a series of
 poly(1-pyrrolylmethyl)benzene derivatives. Control of the interplaying
 \p--\p and C--H\p interactions?
;
_journal_name_full CrystEngComm
_journal_page_first 75
_journal_page_last 83
_journal_paper_doi 10.1039/b515930j
_journal_year 2006
_chemical_formula_moiety 'C16 H16 N2'
_chemical_formula_sum 'C16 H16 N2'
_chemical_formula_weight 236.31
_chemical_name_systematic
;
?
;
_space_group_IT_number 14
_symmetry_cell_setting monoclinic
_symmetry_space_group_name_Hall '-P 2ybc'
_symmetry_space_group_name_H-M 'P 1 21/c 1'
_atom_sites_solution_hydrogens geom
_atom_sites_solution_primary direct
_atom_sites_solution_secondary difmap
_audit_creation_method SHELXL-97
_cell_angle_alpha 90.00
_cell_angle_beta 90.48(3)
_cell_angle_gamma 90.00
_cell_formula_units_Z 4
_cell_length_a 5.815(3)
_cell_length_b 8.493(3)
_cell_length_c 27.344(4)
_cell_measurement_reflns_used 17
_cell_measurement_temperature 296(2)
_cell_measurement_theta_max 7.5
_cell_measurement_theta_min 3.5
_cell_volume 1350.4(9)
_computing_cell_refinement
;
MSC/AFC5S Diffractometer Control Software (Molecular Structure
Corporation, 1995)
;
_computing_data_collection
;
MSC/AFC5S Diffractometer Control Software (Molecular Structure
Corporation, 1995)
;
_computing_data_reduction 'teXsan for Windows (MSC, 1997)'
_computing_molecular_graphics 'Ortep-3 for Windows (Farrugia, 1997)'
_computing_publication_material 'SHELXL-97 (Sheldrick, 1997)'
_computing_structure_refinement 'SHELXL-97 (Sheldrick, 1997)'
_computing_structure_solution 'SIR92 (Altomare, et. al. 1994)'
_diffrn_ambient_temperature 296(2)
_diffrn_measured_fraction_theta_full 0.999
_diffrn_measured_fraction_theta_max 0.999
_diffrn_measurement_device 'Rigaku AFC5S'
_diffrn_measurement_method \w/2\q
_diffrn_radiation_monochromator graphite
_diffrn_radiation_source 'fine-focus sealed tube'
_diffrn_radiation_type MoK\a
_diffrn_radiation_wavelength 0.71069
_diffrn_reflns_av_R_equivalents 0.0303
_diffrn_reflns_av_sigmaI/netI 0.1016
_diffrn_reflns_limit_h_max 6
_diffrn_reflns_limit_h_min 0
_diffrn_reflns_limit_k_max 10
_diffrn_reflns_limit_k_min 0
_diffrn_reflns_limit_l_max 32
_diffrn_reflns_limit_l_min -32
_diffrn_reflns_number 2617
_diffrn_reflns_theta_full 25.00
_diffrn_reflns_theta_max 25.00
_diffrn_reflns_theta_min 2.51
_diffrn_standards_decay_% 2.7
_diffrn_standards_interval_count 150
_diffrn_standards_number 3
_exptl_absorpt_coefficient_mu 0.069
_exptl_absorpt_correction_type none
_exptl_crystal_colour colourless
_exptl_crystal_density_diffrn 1.162
_exptl_crystal_density_method 'not measured'
_exptl_crystal_description needle
_exptl_crystal_F_000 504
_exptl_crystal_size_max 0.22
_exptl_crystal_size_mid 0.12
_exptl_crystal_size_min 0.12
_refine_diff_density_max 0.132
_refine_diff_density_min -0.159
_refine_diff_density_rms 0.034
_refine_ls_extinction_method none
_refine_ls_goodness_of_fit_ref 0.985
_refine_ls_hydrogen_treatment constr
_refine_ls_matrix_type full
_refine_ls_number_parameters 163
_refine_ls_number_reflns 2365
_refine_ls_number_restraints 0
_refine_ls_restrained_S_all 0.985
_refine_ls_R_factor_all 0.1762
_refine_ls_R_factor_gt 0.0562
_refine_ls_shift/su_max 0.000
_refine_ls_shift/su_mean 0.000
_refine_ls_structure_factor_coef Fsqd
_refine_ls_weighting_details 'calc w=1/[\s^2^(Fo^2^)+(0.0463P)^2^+0.0000P] where P=(Fo^2^+2Fc^2^)/3'
_refine_ls_weighting_scheme calc
_refine_ls_wR_factor_gt 0.1102
_refine_ls_wR_factor_ref 0.1436
_reflns_number_gt 1009
_reflns_number_total 2365
_reflns_threshold_expression >2\s(I)
_cod_data_source_file b515930j.txt
_cod_data_source_block compound_3
_cod_original_sg_symbol_H-M 'P 21/c'
_cod_database_code 7203186

loop_
_symmetry_equiv_pos_as_xyz
'x, y, z'
'-x, y+1/2, -z+1/2'
'-x, -y, -z'
'x, -y-1/2, z-1/2'

loop_
_atom_site_label
_atom_site_type_symbol
_atom_site_fract_x
_atom_site_fract_y
_atom_site_fract_z
_atom_site_U_iso_or_equiv
_atom_site_adp_type
_atom_site_occupancy
_atom_site_calc_flag
_atom_site_refinement_flags
_atom_site_disorder_assembly
_atom_site_disorder_group
N8 N 0.1720(4) 0.3603(3) 0.88676(8) 0.0633(7) Uani 1 d . . .
N14 N 0.4105(4) 0.7436(3) 0.78374(9) 0.0616(7) Uani 1 d . . .
C1 C 0.4032(5) 0.6078(3) 0.89093(10) 0.0584(8) Uani 1 d . . .
C2 C 0.5658(5) 0.7022(4) 0.86813(10) 0.0602(8) Uani 1 d . . .
C3 C 0.7029(6) 0.7993(4) 0.89701(13) 0.0866(11) Uani 1 d . . .
H3 H 0.8095 0.8648 0.8821 0.104 Uiso 1 calc R . .
C4 C 0.6849(7) 0.8008(4) 0.94708(14) 0.0953(12) Uani 1 d . . .
H4 H 0.7821 0.8644 0.9657 0.114 Uiso 1 calc R . .
C5 C 0.5253(6) 0.7095(4) 0.96939(12) 0.0840(11) Uani 1 d . . .
H5 H 0.5110 0.7114 1.0032 0.101 Uiso 1 calc R . .
C6 C 0.3846(5) 0.6140(4) 0.94134(11) 0.0740(10) Uani 1 d . . .
H6 H 0.2745 0.5522 0.9567 0.089 Uiso 1 calc R . .
C7 C 0.2502(6) 0.4997(4) 0.86085(11) 0.0793(10) Uani 1 d . . .
H7A H 0.1167 0.5588 0.8498 0.095 Uiso 1 calc R . .
H7B H 0.3337 0.4666 0.8321 0.095 Uiso 1 calc R . .
C9 C 0.2942(6) 0.2249(4) 0.89144(11) 0.0710(9) Uani 1 d . . .
H9 H 0.4382 0.2052 0.8782 0.085 Uiso 1 calc R . .
C10 C 0.1687(7) 0.1231(4) 0.91900(12) 0.0777(10) Uani 1 d . . .
H10 H 0.2107 0.0212 0.9278 0.093 Uiso 1 calc R . .
C11 C -0.0344(6) 0.1999(5) 0.93158(13) 0.0828(11) Uani 1 d . . .
H11 H -0.1529 0.1587 0.9503 0.099 Uiso 1 calc R . .
C12 C -0.0273(6) 0.3449(4) 0.91167(12) 0.0774(10) Uani 1 d . . .
H12 H -0.1404 0.4217 0.9145 0.093 Uiso 1 calc R . .
C13 C 0.6070(5) 0.6967(4) 0.81406(11) 0.0803(10) Uani 1 d . . .
H13A H 0.7357 0.7650 0.8066 0.096 Uiso 1 calc R . .
H13B H 0.6506 0.5902 0.8052 0.096 Uiso 1 calc R . .
C15 C 0.3703(6) 0.6900(4) 0.73772(12) 0.0806(10) Uani 1 d . . .
H15 H 0.4558 0.6134 0.7217 0.097 Uiso 1 calc R . .
C16 C 0.1854(7) 0.7663(5) 0.71892(13) 0.0942(12) Uani 1 d . . .
H16 H 0.1213 0.7514 0.6880 0.113 Uiso 1 calc R . .
C17 C 0.1095(6) 0.8703(5) 0.75412(15) 0.0873(11) Uani 1 d . . .
H17 H -0.0153 0.9382 0.7511 0.105 Uiso 1 calc R . .
C18 C 0.2502(6) 0.8555(4) 0.79404(13) 0.0754(10) Uani 1 d . . .
H18 H 0.2387 0.9117 0.8231 0.090 Uiso 1 calc R . .

loop_
_atom_site_aniso_label
_atom_site_aniso_U_11
_atom_site_aniso_U_22
_atom_site_aniso_U_33
_atom_site_aniso_U_23
_atom_site_aniso_U_13
_atom_site_aniso_U_12
N8 0.0627(18) 0.0674(19) 0.0598(16) 0.0038(14) -0.0114(14) -0.0167(17)
N14 0.0605(16) 0.0697(18) 0.0547(15) 0.0100(14) 0.0074(13) 0.0014(15)
C1 0.064(2) 0.059(2) 0.0522(18) 0.0076(16) -0.0108(16) -0.0084(17)
C2 0.0556(18) 0.071(2) 0.0545(18) 0.0058(17) -0.0013(16) -0.0015(18)
C3 0.084(2) 0.091(3) 0.085(3) 0.015(2) -0.016(2) -0.034(2)
C4 0.121(3) 0.082(3) 0.083(3) 0.002(2) -0.028(2) -0.034(3)
C5 0.115(3) 0.079(3) 0.058(2) -0.001(2) -0.013(2) -0.016(2)
C6 0.082(2) 0.079(2) 0.061(2) 0.0124(19) -0.0026(18) -0.020(2)
C7 0.089(2) 0.080(2) 0.069(2) 0.0154(19) -0.0188(19) -0.026(2)
C9 0.069(2) 0.077(2) 0.067(2) -0.014(2) -0.0079(18) -0.002(2)
C10 0.101(3) 0.054(2) 0.078(2) 0.0012(19) -0.015(2) -0.006(2)
C11 0.081(3) 0.080(3) 0.088(3) 0.004(2) 0.009(2) -0.020(2)
C12 0.060(2) 0.075(3) 0.097(3) -0.003(2) -0.003(2) -0.001(2)
C13 0.059(2) 0.112(3) 0.071(2) 0.010(2) 0.0042(18) 0.000(2)
C15 0.100(3) 0.088(3) 0.054(2) 0.0007(19) 0.002(2) 0.000(2)
C16 0.106(3) 0.109(3) 0.068(2) 0.022(2) -0.015(2) 0.002(3)
C17 0.076(2) 0.098(3) 0.088(3) 0.033(3) 0.008(2) 0.012(2)
C18 0.078(2) 0.077(2) 0.071(2) 0.009(2) 0.018(2) -0.002(2)

loop_
_atom_type_symbol
_atom_type_description
_atom_type_scat_dispersion_real
_atom_type_scat_dispersion_imag
_atom_type_scat_source
C C 0.0033 0.0016 'International Tables Vol C Tables 4.2.6.8 and 6.1.1.4'
H H 0.0000 0.0000 'International Tables Vol C Tables 4.2.6.8 and 6.1.1.4'
N N 0.0061 0.0033 'International Tables Vol C Tables 4.2.6.8 and 6.1.1.4'

loop_
_geom_angle_atom_site_label_1
_geom_angle_atom_site_label_2
_geom_angle_atom_site_label_3
_geom_angle
_geom_angle_site_symmetry_1
_geom_angle_site_symmetry_3
_geom_angle_publ_flag
C12 N8 C9 108.7(3) . . ?
C12 N8 C7 126.5(3) . . ?
C9 N8 C7 124.7(3) . . ?
C15 N14 C18 108.3(3) . . ?
C15 N14 C13 124.2(3) . . ?
C18 N14 C13 127.3(3) . . ?
C6 C1 C2 118.9(3) . . ?
C6 C1 C7 120.8(3) . . ?
C2 C1 C7 120.3(3) . . ?
C3 C2 C1 118.5(3) . . ?
C3 C2 C13 118.9(3) . . ?
C1 C2 C13 122.6(3) . . ?
C4 C3 C2 121.6(3) . . ?
C4 C3 H3 119.2 . . ?
C2 C3 H3 119.2 . . ?
C5 C4 C3 120.0(3) . . ?
C5 C4 H4 120.0 . . ?
C3 C4 H4 120.0 . . ?
C4 C5 C6 119.4(3) . . ?
C4 C5 H5 120.3 . . ?
C6 C5 H5 120.3 . . ?
C5 C6 C1 121.6(3) . . ?
C5 C6 H6 119.2 . . ?
C1 C6 H6 119.2 . . ?
N8 C7 C1 114.4(2) . . ?
N8 C7 H7A 108.7 . . ?
C1 C7 H7A 108.7 . . ?
N8 C7 H7B 108.7 . . ?
C1 C7 H7B 108.7 . . ?
H7A C7 H7B 107.6 . . ?
N8 C9 C10 107.9(3) . . ?
N8 C9 H9 126.1 . . ?
C10 C9 H9 126.1 . . ?
C9 C10 C11 107.3(3) . . ?
C9 C10 H10 126.3 . . ?
C11 C10 H10 126.3 . . ?
C12 C11 C10 107.4(3) . . ?
C12 C11 H11 126.3 . . ?
C10 C11 H11 126.3 . . ?
C11 C12 N8 108.7(3) . . ?
C11 C12 H12 125.7 . . ?
N8 C12 H12 125.7 . . ?
N14 C13 C2 114.8(3) . . ?
N14 C13 H13A 108.6 . . ?
C2 C13 H13A 108.6 . . ?
N14 C13 H13B 108.6 . . ?
C2 C13 H13B 108.6 . . ?
H13A C13 H13B 107.5 . . ?
C16 C15 N14 108.8(3) . . ?
C16 C15 H15 125.6 . . ?
N14 C15 H15 125.6 . . ?
C15 C16 C17 107.4(3) . . ?
C15 C16 H16 126.3 . . ?
C17 C16 H16 126.3 . . ?
C18 C17 C16 107.8(3) . . ?
C18 C17 H17 126.1 . . ?
C16 C17 H17 126.1 . . ?
N14 C18 C17 107.8(3) . . ?
N14 C18 H18 126.1 . . ?
C17 C18 H18 126.1 . . ?

loop_
_geom_bond_atom_site_label_1
_geom_bond_atom_site_label_2
_geom_bond_distance
_geom_bond_site_symmetry_2
_geom_bond_publ_flag
N8 C12 1.356(4) . ?
N8 C9 1.357(4) . ?
N8 C7 1.455(4) . ?
N14 C15 1.357(3) . ?
N14 C18 1.362(4) . ?
N14 C13 1.461(4) . ?
C1 C6 1.385(4) . ?
C1 C2 1.391(4) . ?
C1 C7 1.516(4) . ?
C2 C3 1.389(4) . ?
C2 C13 1.501(4) . ?
C3 C4 1.374(4) . ?
C3 H3 0.9300 . ?
C4 C5 1.358(4) . ?
C4 H4 0.9300 . ?
C5 C6 1.381(4) . ?
C5 H5 0.9300 . ?
C6 H6 0.9300 . ?
C7 H7A 0.9700 . ?
C7 H7B 0.9700 . ?
C9 C10 1.363(4) . ?
C9 H9 0.9300 . ?
C10 C11 1.395(4) . ?
C10 H10 0.9300 . ?
C11 C12 1.347(4) . ?
C11 H11 0.9300 . ?
C12 H12 0.9300 . ?
C13 H13A 0.9700 . ?
C13 H13B 0.9700 . ?
C15 C16 1.353(4) . ?
C15 H15 0.9300 . ?
C16 C17 1.382(5) . ?
C16 H16 0.9300 . ?
C17 C18 1.365(4) . ?
C17 H17 0.9300 . ?
C18 H18 0.9300 . ?

loop_
_geom_torsion_atom_site_label_1
_geom_torsion_atom_site_label_2
_geom_torsion_atom_site_label_3
_geom_torsion_atom_site_label_4
_geom_torsion
_geom_torsion_site_symmetry_1
_geom_torsion_site_symmetry_2
_geom_torsion_site_symmetry_3
_geom_torsion_site_symmetry_4
_geom_torsion_publ_flag
C6 C1 C2 C3 -0.1(4) . . . . ?
C7 C1 C2 C3 -179.8(3) . . . . ?
C6 C1 C2 C13 176.5(3) . . . . ?
C7 C1 C2 C13 -3.2(4) . . . . ?
C1 C2 C3 C4 1.6(5) . . . . ?
C13 C2 C3 C4 -175.2(3) . . . . ?
C2 C3 C4 C5 -2.0(6) . . . . ?
C3 C4 C5 C6 1.0(6) . . . . ?
C4 C5 C6 C1 0.5(5) . . . . ?
C2 C1 C6 C5 -1.0(5) . . . . ?
C7 C1 C6 C5 178.8(3) . . . . ?
C12 N8 C7 C1 93.1(4) . . . . ?
C9 N8 C7 C1 -84.0(4) . . . . ?
C6 C1 C7 N8 -27.6(4) . . . . ?
C2 C1 C7 N8 152.2(3) . . . . ?
C12 N8 C9 C10 0.8(3) . . . . ?
C7 N8 C9 C10 178.4(3) . . . . ?
N8 C9 C10 C11 -0.5(4) . . . . ?
C9 C10 C11 C12 -0.1(4) . . . . ?
C10 C11 C12 N8 0.6(4) . . . . ?
C9 N8 C12 C11 -0.9(4) . . . . ?
C7 N8 C12 C11 -178.4(3) . . . . ?
C15 N14 C13 C2 -151.7(3) . . . . ?
C18 N14 C13 C2 34.4(4) . . . . ?
C3 C2 C13 N14 -120.2(3) . . . . ?
C1 C2 C13 N14 63.2(4) . . . . ?
C18 N14 C15 C16 -0.3(4) . . . . ?
C13 N14 C15 C16 -175.2(3) . . . . ?
N14 C15 C16 C17 0.2(4) . . . . ?
C15 C16 C17 C18 0.0(4) . . . . ?
C15 N14 C18 C17 0.3(3) . . . . ?
C13 N14 C18 C17 175.0(3) . . . . ?
C16 C17 C18 N14 -0.2(4) . . . . ?

loop_
_cod_related_entry_id
_cod_related_entry_database
_cod_related_entry_code
1 ChemSpider 10589732
